data_7101611
loop_
_publ_author_name
'Baskar, Viswanathan'
'Shanmugam, Muralidharan'
'Sa\~nudo, E Carolina'
'Shanmugam, Maheswaran'
'Collison, David'
'McInnes, Eric J L'
'Wei, Qiang'
'Winpenny, Richard E P'

_publ_section_title
;
 Metal cages using a bulky phosphonate as a ligand.
;
_journal_issue 1
_journal_name_full 'Chemical communications (Cambridge, England)'
_journal_page_first 37
_journal_page_last 39
_journal_paper_doi 10.1039/b613756c
_journal_year 2007
_chemical_formula_sum 'C106 H94.5 Mn4 N8 O13.5 P4'
_chemical_formula_weight 2040.04
_chemical_name_systematic
;
?
;
_space_group_IT_number 2
_symmetry_cell_setting triclinic
_symmetry_space_group_name_Hall '-P 1'
_symmetry_space_group_name_H-M 'P -1'
_atom_sites_solution_hydrogens geom
_atom_sites_solution_primary direct
_atom_sites_solution_secondary difmap
_audit_creation_method SHELXL-97
_cell_angle_alpha 79.700(6)
_cell_angle_beta 75.423(6)
_cell_angle_gamma 69.810(7)
_cell_formula_units_Z 2
_cell_length_a 16.1648(11)
_cell_length_b 17.4547(15)
_cell_length_c 19.2761(13)
_cell_measurement_reflns_used 30670
_cell_measurement_temperature 100(2)
_cell_measurement_theta_max 31.9903
_cell_measurement_theta_min 2.5623
_cell_volume 4914.9(6)
_computing_cell_refinement
;
CrysAlis RED, Oxford Diffraction Ltd.,
Version 1.171.12 beta (release 06. 11. 2003 CrysAlis171 VC++)
(compiled Nov 6 2003, 09:43:27)
;
_computing_data_collection
;
CrysAlis RED, Oxford Diffraction Ltd.,
Version 1.171.12 beta (release 06. 11. 2003 CrysAlis171 VC++)
(compiled Nov 6 2003, 09:43:27)
;
_computing_data_reduction
;
CrysAlis RED, Oxford Diffraction Ltd.,
Version 1.171.12 beta (release 06. 11. 2003 CrysAlis171 VC++)
(compiled Nov 6 2003, 09:43:27)
;
_computing_molecular_graphics 'SHELXS-97 (Sheldrick, 1997)'
_computing_publication_material 'SHELXS-97 (Sheldrick, 1997)'
_computing_structure_refinement 'SHELXL-97 (Sheldrick, 1997)'
_computing_structure_solution 'SHELXS-97 (Sheldrick, 1990)'
_diffrn_ambient_temperature 100(2)
_diffrn_measured_fraction_theta_full 0.897
_diffrn_measured_fraction_theta_max 0.897
_diffrn_measurement_device_type 'Oxford Diffraction XCaliber 2'
_diffrn_radiation_monochromator graphite
_diffrn_radiation_source 'fine-focus sealed tube'
_diffrn_radiation_type MoK\a
_diffrn_radiation_wavelength 0.71073
_diffrn_reflns_av_R_equivalents 0.1034
_diffrn_reflns_av_sigmaI/netI 0.2373
_diffrn_reflns_limit_h_max 23
_diffrn_reflns_limit_h_min -24
_diffrn_reflns_limit_k_max 15
_diffrn_reflns_limit_k_min -25
_diffrn_reflns_limit_l_max 28
_diffrn_reflns_limit_l_min -28
_diffrn_reflns_number 51259
_diffrn_reflns_theta_full 32.03
_diffrn_reflns_theta_max 32.03
_diffrn_reflns_theta_min 2.74
_exptl_absorpt_coefficient_mu 0.635
_exptl_absorpt_correction_T_max 0.9393
_exptl_absorpt_correction_T_min 0.8836
_exptl_absorpt_correction_type 'Numerical Analytical'
_exptl_absorpt_process_details
;
CrysAlis RED, Oxford Diffraction Ltd.,
Version 1.171.12 beta (release 06. 11. 2003 CrysAlis171 VC++)
(compiled Nov 6 2003, 09:43:27)
Analytical Numeric absorption correctionusing a multifaceted crystal
model based on expressions derived by R. C. Clark & J. S. Reid.
;
_exptl_crystal_colour Brown
_exptl_crystal_density_diffrn 1.378
_exptl_crystal_density_method 'not measured'
_exptl_crystal_description Block
_exptl_crystal_F_000 2109
_exptl_crystal_size_max 0.20
_exptl_crystal_size_mid 0.10
_exptl_crystal_size_min 0.10
_refine_diff_density_max 1.622
_refine_diff_density_min -0.962
_refine_diff_density_rms 0.164
_refine_ls_extinction_method none
_refine_ls_goodness_of_fit_ref 0.970
_refine_ls_hydrogen_treatment constr
_refine_ls_matrix_type full
_refine_ls_number_parameters 1190
_refine_ls_number_reflns 30670
_refine_ls_number_restraints 947
_refine_ls_restrained_S_all 0.959
_refine_ls_R_factor_all 0.1938
_refine_ls_R_factor_gt 0.1021
_refine_ls_shift/su_max 0.000
_refine_ls_shift/su_mean 0.000
_refine_ls_structure_factor_coef Fsqd
_refine_ls_weighting_details 'calc w=1/[\s^2^(Fo^2^)+(0.1076P)^2^+0.0000P] where P=(Fo^2^+2Fc^2^)/3'
_refine_ls_weighting_scheme calc
_refine_ls_wR_factor_gt 0.2410
_refine_ls_wR_factor_ref 0.2774
_reflns_number_gt 12381
_reflns_number_total 30670
_reflns_threshold_expression >2sigma(I)
_cod_data_source_file b613756c.txt
_cod_data_source_block oejlm137d
_cod_depositor_comments
;
The following automatic conversions were performed:
'_symmetry_cell_setting' value 'Triclinic' changed to 'triclinic'
according to '/home/saulius/struct/CIF-dictionaries/cif_core.dic'
dictionary named 'cif_core.dic' version 2.4.1 from
2010-06-29.

'_refine_ls_hydrogen_treatment' value 'Constr' changed to
'constr' according to '/home/saulius/struct/CIF-dictionaries/cif_core.dic'
dictionary named 'cif_core.dic' version 2.4.1 from 2010-06-29.

Automatic conversion script
Id: cif_fix_enum 1527 2010-12-29 10:47:43Z saulius 
;
_cod_original_sg_symbol_H-M P-1
_cod_original_formula_sum 'C106 H94.50 Mn4 N8 O13.50 P4'
_cod_database_code 7101611

loop_
_symmetry_equiv_pos_as_xyz
'x, y, z'
'-x, -y, -z'

loop_
_atom_site_label
_atom_site_type_symbol
_atom_site_fract_x
_atom_site_fract_y
_atom_site_fract_z
_atom_site_U_iso_or_equiv
_atom_site_adp_type
_atom_site_occupancy
_atom_site_symmetry_multiplicity
_atom_site_calc_flag
_atom_site_refinement_flags
_atom_site_disorder_assembly
_atom_site_disorder_group
Mn1 Mn 0.36362(5) 0.19910(5) 0.36838(4) 0.01539(18) Uani 1 1 d . . .
Mn2 Mn 0.17700(5) 0.37003(5) 0.34048(4) 0.01640(18) Uani 1 1 d . . .
Mn3 Mn 0.28227(5) 0.19790(5) 0.23401(4) 0.01574(18) Uani 1 1 d . . .
Mn4 Mn 0.40763(6) 0.34833(5) 0.20921(5) 0.01965(19) Uani 1 1 d . . .
O1 O 0.3060(2) 0.2589(2) 0.29354(18) 0.0161(8) Uani 1 1 d . . .
P11 P 0.21803(10) 0.38320(9) 0.16979(7) 0.0178(3) Uani 1 1 d . . .
O11 O 0.3140(3) 0.3868(2) 0.1461(2) 0.0215(8) Uani 1 1 d . A .
O12 O 0.2147(3) 0.2957(2) 0.1778(2) 0.0203(8) Uani 1 1 d . A .
O13 O 0.1682(3) 0.4270(2) 0.2379(2) 0.0215(8) Uani 1 1 d . A .
C11 C 0.1553(4) 0.4341(3) 0.0958(3) 0.0188(10) Uani 1 1 d U A .
C12 C 0.2068(4) 0.4005(3) 0.0232(3) 0.0196(11) Uani 1 1 d U . .
C13 C 0.2833(4) 0.3325(4) 0.0146(3) 0.0265(12) Uani 1 1 d U A .
H13 H 0.3063 0.3050 0.0550 0.032 Uiso 1 1 calc R . .
C14 C 0.3272(5) 0.3036(4) -0.0527(3) 0.0358(15) Uani 1 1 d U . .
H14 H 0.3793 0.2586 -0.0569 0.043 Uiso 1 1 calc R A .
C15 C 0.2919(5) 0.3431(4) -0.1130(4) 0.0358(15) Uani 1 1 d U A .
H15 H 0.3198 0.3240 -0.1578 0.043 Uiso 1 1 calc R . .
C16 C 0.2176(5) 0.4088(4) -0.1064(3) 0.0372(15) Uani 1 1 d U . .
H16 H 0.1940 0.4350 -0.1469 0.045 Uiso 1 1 calc R A .
C17 C 0.1759(5) 0.4379(4) -0.0400(3) 0.0361(15) Uani 1 1 d U A .
H17 H 0.1251 0.4842 -0.0373 0.043 Uiso 1 1 calc R . .
C18 C 0.0660(4) 0.4121(4) 0.1217(3) 0.0221(11) Uani 1 1 d U . .
C19 C 0.0502(4) 0.3542(4) 0.0887(3) 0.0258(12) Uani 1 1 d U A .
H19 H 0.0922 0.3305 0.0494 0.031 Uiso 1 1 calc R . .
C20 C -0.0275(4) 0.3322(4) 0.1143(3) 0.0295(13) Uani 1 1 d U . .
H20 H -0.0378 0.2948 0.0913 0.035 Uiso 1 1 calc R A .
C21 C -0.0896(4) 0.3652(4) 0.1733(3) 0.0324(14) Uani 1 1 d U A .
H21 H -0.1413 0.3498 0.1903 0.039 Uiso 1 1 calc R . .
C22 C -0.0747(4) 0.4221(4) 0.2075(3) 0.0310(14) Uani 1 1 d U . .
H22 H -0.1163 0.4447 0.2474 0.037 Uiso 1 1 calc R A .
C23 C 0.0033(4) 0.4447(4) 0.1813(3) 0.0272(13) Uani 1 1 d U A .
H23 H 0.0133 0.4823 0.2042 0.033 Uiso 1 1 calc R . .
C24 C 0.1378(4) 0.5282(3) 0.0866(3) 0.0219(11) Uani 1 1 d U . .
C25 C 0.0567(4) 0.5838(4) 0.0750(3) 0.0307(13) Uani 1 1 d U A .
H25 H 0.0091 0.5647 0.0768 0.037 Uiso 1 1 calc R . .
C26 C 0.0440(5) 0.6674(4) 0.0607(3) 0.0385(15) Uani 1 1 d U . .
H26 H -0.0111 0.7034 0.0523 0.046 Uiso 1 1 calc R A .
C27 C 0.1139(5) 0.6972(4) 0.0590(3) 0.0394(16) Uani 1 1 d U A .
H27 H 0.1055 0.7533 0.0511 0.047 Uiso 1 1 calc R . .
C28 C 0.1953(5) 0.6427(4) 0.0691(3) 0.0344(14) Uani 1 1 d U . .
H28 H 0.2428 0.6620 0.0673 0.041 Uiso 1 1 calc R A .
C29 C 0.2082(4) 0.5584(4) 0.0821(3) 0.0269(12) Uani 1 1 d U A .
H29 H 0.2644 0.5223 0.0878 0.032 Uiso 1 1 calc R . .
P51 P 0.17571(9) 0.18733(9) 0.38767(7) 0.0165(3) Uani 1 1 d . . .
O51 O 0.2646(2) 0.1563(2) 0.41470(19) 0.0184(8) Uani 1 1 d . . .
O52 O 0.1926(2) 0.1684(2) 0.30972(19) 0.0193(8) Uani 1 1 d . . .
O53 O 0.1261(2) 0.2767(2) 0.3981(2) 0.0179(8) Uani 1 1 d . . .
C51 C 0.1054(4) 0.1221(3) 0.4383(3) 0.0166(10) Uani 1 1 d U . .
C52 C 0.0588(4) 0.1497(3) 0.5139(3) 0.0191(11) Uani 1 1 d U . .
C53 C 0.1014(4) 0.1790(3) 0.5533(3) 0.0204(11) Uani 1 1 d U . .
H53 H 0.1569 0.1865 0.5322 0.024 Uiso 1 1 calc R . .
C54 C 0.0614(4) 0.1971(4) 0.6238(3) 0.0251(12) Uani 1 1 d U . .
H54 H 0.0902 0.2165 0.6497 0.030 Uiso 1 1 calc R . .
C55 C -0.0217(4) 0.1863(3) 0.6559(3) 0.0258(12) Uani 1 1 d U . .
H55 H -0.0482 0.1981 0.7031 0.031 Uiso 1 1 calc R . .
C56 C -0.0648(4) 0.1580(4) 0.6173(3) 0.0269(12) Uani 1 1 d U . .
H56 H -0.1202 0.1504 0.6384 0.032 Uiso 1 1 calc R . .
C57 C -0.0246(4) 0.1411(3) 0.5467(3) 0.0237(12) Uani 1 1 d U . .
H57 H -0.0546 0.1233 0.5207 0.028 Uiso 1 1 calc R . .
C58 C 0.1645(4) 0.0301(3) 0.4460(3) 0.0185(10) Uani 1 1 d U . .
C59 C 0.1556(4) -0.0197(3) 0.5093(3) 0.0205(11) Uani 1 1 d U . .
H59 H 0.1170 0.0029 0.5504 0.025 Uiso 1 1 calc R . .
C60 C 0.2032(4) -0.1032(4) 0.5135(3) 0.0247(12) Uani 1 1 d U . .
H60 H 0.1945 -0.1357 0.5569 0.030 Uiso 1 1 calc R . .
C61 C 0.2629(4) -0.1384(4) 0.4543(4) 0.0294(13) Uani 1 1 d U . .
H61 H 0.2953 -0.1941 0.4576 0.035 Uiso 1 1 calc R . .
C62 C 0.2739(4) -0.0898(4) 0.3901(4) 0.0333(14) Uani 1 1 d U . .
H62 H 0.3131 -0.1131 0.3496 0.040 Uiso 1 1 calc R . .
C63 C 0.2273(4) -0.0068(4) 0.3853(3) 0.0271(13) Uani 1 1 d U . .
H63 H 0.2369 0.0253 0.3419 0.032 Uiso 1 1 calc R . .
C64 C 0.0333(4) 0.1363(4) 0.3924(3) 0.0211(11) Uani 1 1 d U . .
C65 C 0.0278(4) 0.0728(4) 0.3608(3) 0.0265(12) Uani 1 1 d U . .
H65 H 0.0647 0.0194 0.3698 0.032 Uiso 1 1 calc R . .
C66 C -0.0333(5) 0.0892(5) 0.3153(3) 0.0358(14) Uani 1 1 d U . .
H66 H -0.0364 0.0469 0.2938 0.043 Uiso 1 1 calc R . .
C67 C -0.0882(5) 0.1676(5) 0.3028(3) 0.0390(15) Uani 1 1 d U . .
H67 H -0.1276 0.1784 0.2719 0.047 Uiso 1 1 calc R . .
C68 C -0.0859(4) 0.2318(4) 0.3356(3) 0.0344(14) Uani 1 1 d U . .
H68 H -0.1243 0.2848 0.3276 0.041 Uiso 1 1 calc R . .
C69 C -0.0247(4) 0.2152(4) 0.3811(3) 0.0254(12) Uani 1 1 d U . .
H69 H -0.0230 0.2574 0.4036 0.030 Uiso 1 1 calc R . .
P101 P 0.48264(9) 0.15328(9) 0.22007(8) 0.0179(3) Uani 1 1 d . . .
C101 C 0.5843(4) 0.0760(3) 0.1739(3) 0.0205(11) Uani 1 1 d U A .
C102 C 0.6537(4) 0.0438(4) 0.2237(3) 0.0235(11) Uani 1 1 d U . .
C103 C 0.6696(4) 0.0992(4) 0.2594(3) 0.0259(12) Uani 1 1 d U A .
H103 H 0.6381 0.1549 0.2537 0.031 Uiso 1 1 calc R . .
C104 C 0.7330(4) 0.0702(4) 0.3038(3) 0.0293(13) Uani 1 1 d U . .
H104 H 0.7422 0.1070 0.3283 0.035 Uiso 1 1 calc R A .
C105 C 0.7816(5) -0.0111(4) 0.3118(4) 0.0401(15) Uani 1 1 d U A .
H105 H 0.8240 -0.0291 0.3410 0.048 Uiso 1 1 calc R . .
C106 C 0.7676(4) -0.0671(4) 0.2761(4) 0.0405(16) Uani 1 1 d U . .
H106 H 0.8000 -0.1226 0.2815 0.049 Uiso 1 1 calc R A .
C107 C 0.7035(4) -0.0384(4) 0.2316(3) 0.0302(13) Uani 1 1 d U A .
H107 H 0.6946 -0.0754 0.2073 0.036 Uiso 1 1 calc R . .
C108 C 0.5542(4) 0.0048(3) 0.1619(3) 0.0198(11) Uani 1 1 d U . .
C109 C 0.5144(4) -0.0390(3) 0.2199(3) 0.0234(12) Uani 1 1 d U A .
H109 H 0.5065 -0.0256 0.2662 0.028 Uiso 1 1 calc R . .
C110 C 0.4860(4) -0.1026(4) 0.2107(3) 0.0263(12) Uani 1 1 d U . .
H110 H 0.4599 -0.1312 0.2507 0.032 Uiso 1 1 calc R A .
C111 C 0.4964(4) -0.1234(4) 0.1427(3) 0.0288(13) Uani 1 1 d U A .
H111 H 0.4774 -0.1658 0.1366 0.035 Uiso 1 1 calc R . .
C112 C 0.5351(4) -0.0809(4) 0.0839(3) 0.0317(13) Uani 1 1 d U . .
H112 H 0.5423 -0.0947 0.0378 0.038 Uiso 1 1 calc R A .
C113 C 0.5639(4) -0.0168(4) 0.0932(3) 0.0243(12) Uani 1 1 d U A .
H113 H 0.5898 0.0117 0.0531 0.029 Uiso 1 1 calc R . .
C114 C 0.6244(4) 0.1153(4) 0.1020(3) 0.0253(12) Uani 1 1 d U . .
C115 C 0.7170(5) 0.0963(4) 0.0783(3) 0.0347(14) Uani 1 1 d U A .
H115 H 0.7548 0.0608 0.1076 0.042 Uiso 1 1 calc R . .
C116 C 0.7546(5) 0.1293(5) 0.0110(4) 0.0465(17) Uani 1 1 d U . .
H116 H 0.8169 0.1138 -0.0045 0.056 Uiso 1 1 calc R A .
C117 C 0.7005(6) 0.1843(5) -0.0322(4) 0.0493(18) Uani 1 1 d U A .
H117 H 0.7258 0.2084 -0.0756 0.059 Uiso 1 1 calc R . .
C118 C 0.6058(5) 0.2042(4) -0.0102(3) 0.0390(15) Uani 1 1 d U . .
H118 H 0.5681 0.2393 -0.0397 0.047 Uiso 1 1 calc R A .
C119 C 0.5707(5) 0.1701(4) 0.0564(3) 0.0301(13) Uani 1 1 d U A .
H119 H 0.5084 0.1844 0.0715 0.036 Uiso 1 1 calc R . .
O101 O 0.5017(3) 0.2352(2) 0.2067(2) 0.0238(9) Uani 1 1 d . A .
O102 O 0.4059(2) 0.1577(2) 0.18385(19) 0.0200(8) Uani 1 1 d . A .
O103 O 0.4630(2) 0.1224(2) 0.2996(2) 0.0202(8) Uani 1 1 d . A .
P151 P 0.35689(9) 0.37701(9) 0.36940(7) 0.0164(3) Uani 1 1 d . . .
O151 O 0.3719(3) 0.4191(2) 0.2928(2) 0.0242(9) Uani 1 1 d . A .
O152 O 0.2574(2) 0.3899(2) 0.4005(2) 0.0206(8) Uani 1 1 d . A .
O153 O 0.4110(2) 0.2861(2) 0.3717(2) 0.0178(8) Uani 1 1 d . A .
C151 C 0.4037(4) 0.4222(3) 0.4260(3) 0.0187(10) Uani 1 1 d U A .
C152 C 0.4189(4) 0.3633(3) 0.4956(3) 0.0218(11) Uani 1 1 d U . .
C153 C 0.3488(4) 0.3351(4) 0.5366(3) 0.0271(12) Uani 1 1 d U A .
H153 H 0.2962 0.3479 0.5195 0.033 Uiso 1 1 calc R . .
C154 C 0.3558(5) 0.2884(4) 0.6023(3) 0.0345(14) Uani 1 1 d U . .
H154 H 0.3093 0.2685 0.6282 0.041 Uiso 1 1 calc R A .
C155 C 0.4325(5) 0.2717(4) 0.6292(4) 0.0390(16) Uani 1 1 d U A .
H155 H 0.4369 0.2424 0.6742 0.047 Uiso 1 1 calc R . .
C156 C 0.5028(5) 0.2990(4) 0.5888(3) 0.0334(14) Uani 1 1 d U . .
H156 H 0.5551 0.2866 0.6062 0.040 Uiso 1 1 calc R A .
C157 C 0.4962(4) 0.3441(4) 0.5235(3) 0.0257(12) Uani 1 1 d U A .
H157 H 0.5438 0.3622 0.4973 0.031 Uiso 1 1 calc R . .
C158 C 0.3378(4) 0.5063(3) 0.4466(3) 0.0216(11) Uani 1 1 d U . .
C159 C 0.3239(4) 0.5325(4) 0.5151(3) 0.0289(13) Uani 1 1 d U A .
H159 H 0.3546 0.4974 0.5492 0.035 Uiso 1 1 calc R . .
C160 C 0.2665(4) 0.6082(4) 0.5324(4) 0.0350(14) Uani 1 1 d U . .
H160 H 0.2602 0.6240 0.5775 0.042 Uiso 1 1 calc R A .
C161 C 0.2179(4) 0.6614(4) 0.4843(4) 0.0328(14) Uani 1 1 d U A .
H161 H 0.1781 0.7123 0.4967 0.039 Uiso 1 1 calc R . .
C162 C 0.2300(5) 0.6370(4) 0.4171(4) 0.0365(15) Uani 1 1 d U . .
H162 H 0.1975 0.6722 0.3841 0.044 Uiso 1 1 calc R A .
C163 C 0.2889(4) 0.5617(4) 0.3977(4) 0.0313(13) Uani 1 1 d U A .
H163 H 0.2963 0.5476 0.3518 0.038 Uiso 1 1 calc R . .
C164 C 0.4951(4) 0.4289(3) 0.3790(3) 0.0205(11) Uani 1 1 d U . .
C165 C 0.5098(4) 0.5056(4) 0.3613(3) 0.0269(12) Uani 1 1 d U A .
H165 H 0.4649 0.5523 0.3782 0.032 Uiso 1 1 calc R . .
C166 C 0.5909(4) 0.5120(4) 0.3187(4) 0.0366(15) Uani 1 1 d U . .
H166 H 0.6007 0.5627 0.3085 0.044 Uiso 1 1 calc R A .
C167 C 0.6571(5) 0.4432(4) 0.2914(4) 0.0389(15) Uani 1 1 d U A .
H167 H 0.7104 0.4480 0.2615 0.047 Uiso 1 1 calc R . .
C168 C 0.6434(5) 0.3670(5) 0.3088(4) 0.0425(16) Uani 1 1 d U . .
H168 H 0.6880 0.3205 0.2913 0.051 Uiso 1 1 calc R A .
C169 C 0.5623(4) 0.3608(4) 0.3530(4) 0.0318(14) Uani 1 1 d U A .
H169 H 0.5536 0.3096 0.3650 0.038 Uiso 1 1 calc R . .
N181 N 0.4245(3) 0.1399(3) 0.4533(2) 0.0189(10) Uani 1 1 d . . .
C181 C 0.3855(4) 0.1067(4) 0.5153(3) 0.0239(12) Uani 1 1 d U . .
H181 H 0.3258 0.1089 0.5212 0.029 Uiso 1 1 calc R . .
C182 C 0.4296(4) 0.0696(4) 0.5708(3) 0.0278(13) Uani 1 1 d U . .
H182 H 0.4000 0.0470 0.6129 0.033 Uiso 1 1 calc R . .
C183 C 0.5181(4) 0.0659(4) 0.5640(3) 0.0307(13) Uani 1 1 d U . .
H183 H 0.5489 0.0418 0.6011 0.037 Uiso 1 1 calc R . .
C184 C 0.5589(4) 0.0996(4) 0.4997(3) 0.0295(13) Uani 1 1 d U . .
H184 H 0.6185 0.0981 0.4927 0.035 Uiso 1 1 calc R . .
C185 C 0.5114(4) 0.1353(4) 0.4460(3) 0.0254(12) Uani 1 1 d U . .
H185 H 0.5402 0.1571 0.4030 0.030 Uiso 1 1 calc R . .
N191 N 0.0568(3) 0.4721(3) 0.3862(2) 0.0198(10) Uani 1 1 d . . .
C191 C -0.0271(4) 0.4782(4) 0.3817(3) 0.0269(13) Uani 1 1 d U . .
H191 H -0.0348 0.4384 0.3598 0.032 Uiso 1 1 calc R . .
C192 C -0.1022(4) 0.5412(4) 0.4081(3) 0.0315(14) Uani 1 1 d U . .
H192 H -0.1594 0.5432 0.4049 0.038 Uiso 1 1 calc R . .
C193 C -0.0906(4) 0.6010(4) 0.4392(3) 0.0311(14) Uani 1 1 d U . .
H193 H -0.1400 0.6440 0.4574 0.037 Uiso 1 1 calc R . .
C194 C -0.0042(4) 0.5963(4) 0.4431(3) 0.0261(12) Uani 1 1 d U . .
H194 H 0.0053 0.6361 0.4636 0.031 Uiso 1 1 calc R . .
C195 C 0.0670(4) 0.5311(4) 0.4159(3) 0.0237(12) Uani 1 1 d U . .
H195 H 0.1249 0.5280 0.4182 0.028 Uiso 1 1 calc R . .
N201 N 0.2502(3) 0.1282(3) 0.1748(2) 0.0211(10) Uani 1 1 d . . .
C201 C 0.3087(4) 0.0627(4) 0.1431(3) 0.0273(13) Uani 1 1 d U . .
H201 H 0.3691 0.0482 0.1450 0.033 Uiso 1 1 calc R . .
C202 C 0.2817(5) 0.0151(4) 0.1070(4) 0.0352(14) Uani 1 1 d U . .
H202 H 0.3238 -0.0298 0.0848 0.042 Uiso 1 1 calc R . .
C203 C 0.1937(5) 0.0355(4) 0.1049(4) 0.0375(15) Uani 1 1 d U . .
H203 H 0.1741 0.0036 0.0828 0.045 Uiso 1 1 calc R . .
C204 C 0.1327(4) 0.1045(4) 0.1362(4) 0.0356(14) Uani 1 1 d U . .
H204 H 0.0724 0.1211 0.1332 0.043 Uiso 1 1 calc R . .
C205 C 0.1632(4) 0.1486(4) 0.1721(3) 0.0297(13) Uani 1 1 d U . .
H205 H 0.1220 0.1935 0.1948 0.036 Uiso 1 1 calc R . .
N211 N 0.4866(7) 0.4252(6) 0.1357(5) 0.0309(14) Uani 0.38 1 d PGU A 1
C211 C 0.4889(7) 0.4397(7) 0.0621(5) 0.0314(14) Uani 0.38 1 d PGU . 1
C212 C 0.5332(8) 0.4926(7) 0.0194(4) 0.0318(14) Uani 0.38 1 d PGU . 1
C213 C 0.5752(8) 0.5311(7) 0.0504(5) 0.0318(14) Uani 0.38 1 d PGU A 1
C214 C 0.5730(8) 0.5166(7) 0.1240(5) 0.0317(14) Uani 0.38 1 d PGU A 1
C215 C 0.5287(8) 0.4637(7) 0.1667(4) 0.0311(14) Uani 0.38 1 d PGU A 1
N21A N 0.5125(6) 0.4038(6) 0.1580(5) 0.0317(14) Uani 0.38 1 d PGU A 2
C21A C 0.5960(7) 0.3569(5) 0.1225(6) 0.0322(14) Uani 0.38 1 d PGU A 2
C21B C 0.6627(6) 0.3929(6) 0.0908(6) 0.0327(14) Uani 0.38 1 d PGU A 2
C21C C 0.6461(7) 0.4758(7) 0.0946(6) 0.0326(14) Uani 0.38 1 d PGU A 2
C21D C 0.5626(8) 0.5227(5) 0.1302(6) 0.0324(14) Uani 0.38 1 d PGU A 2
C21E C 0.4959(6) 0.4867(6) 0.1619(6) 0.0318(14) Uani 0.38 1 d PGU A 2
N41S N 0.8538(10) 0.1929(9) 0.1353(8) 0.008(3) Uiso 0.25 1 d P B 3
C41S C 0.7904(11) 0.2339(10) 0.1292(8) 0.001(3) Uiso 0.25 1 d PU B 3
C42S C 0.7000(13) 0.2905(12) 0.1196(10) 0.011(3) Uiso 0.25 1 d PU B 3
N11S N 0.9239(8) 0.1264(7) 0.8429(6) 0.036(3) Uiso 0.50 1 d P . .
C11S C 0.9770(8) 0.0693(7) 0.8504(6) 0.026(3) Uiso 0.50 1 d PU . .
C12S C 1.0470(8) -0.0045(8) 0.8639(7) 0.030(3) Uiso 0.50 1 d PU . .
N22S N 0.0774(7) 0.1059(6) 0.9699(5) 0.028(2) Uiso 0.50 1 d P . .
C21S C 0.1292(7) 0.1346(6) 0.9528(5) 0.015(2) Uiso 0.50 1 d PU . .
C22S C 0.1998(7) 0.1756(7) 0.9305(6) 0.021(2) Uiso 0.50 1 d PU . .
N31S N 0.8604(6) 0.7099(5) 0.2359(5) 0.085(3) Uiso 1 1 d . . .
C31S C 0.9358(6) 0.6790(5) 0.2404(5) 0.057(2) Uiso 1 1 d U . .
C32S C 1.0313(6) 0.6444(5) 0.2451(4) 0.053(2) Uiso 1 1 d U . .
N51S N 0.7580(5) 0.2703(6) 0.7841(5) 0.051(3) Uiso 0.50 1 d PG . .
C51S C 0.6967(7) 0.3491(5) 0.7848(6) 0.052(4) Uiso 0.50 1 d PGU . .
C52S C 0.6121(7) 0.3639(5) 0.7704(7) 0.081(5) Uiso 0.50 1 d PGU . .
C53S C 0.5889(6) 0.2998(7) 0.7554(6) 0.053(4) Uiso 0.50 1 d PGU . .
C54S C 0.6502(7) 0.2211(6) 0.7547(6) 0.055(4) Uiso 0.50 1 d PGU . .
C55S C 0.7348(7) 0.2063(5) 0.7691(6) 0.069(5) Uiso 0.50 1 d PGU . .
O1WS O 0.7684(14) 0.4368(11) 0.7563(9) 0.121(6) Uani 0.50 1 d P . .

loop_
_atom_site_aniso_label
_atom_site_aniso_U_11
_atom_site_aniso_U_22
_atom_site_aniso_U_33
_atom_site_aniso_U_23
_atom_site_aniso_U_13
_atom_site_aniso_U_12
Mn1 0.0159(4) 0.0169(4) 0.0159(4) 0.0002(3) -0.0052(3) -0.0079(3)
Mn2 0.0158(4) 0.0197(4) 0.0162(4) -0.0013(3) -0.0043(3) -0.0083(3)
Mn3 0.0169(4) 0.0175(4) 0.0151(4) -0.0002(3) -0.0049(3) -0.0078(3)
Mn4 0.0187(4) 0.0239(5) 0.0191(4) -0.0034(3) -0.0049(3) -0.0090(4)
O1 0.0172(18) 0.0193(19) 0.0140(18) 0.0016(15) -0.0083(15) -0.0065(16)
P11 0.0200(7) 0.0193(7) 0.0151(7) 0.0000(6) -0.0064(6) -0.0061(6)
O11 0.023(2) 0.025(2) 0.020(2) 0.0017(16) -0.0088(17) -0.0106(17)
O12 0.026(2) 0.018(2) 0.021(2) 0.0039(16) -0.0116(17) -0.0103(17)
O13 0.023(2) 0.025(2) 0.0167(19) -0.0040(16) -0.0076(16) -0.0045(17)
C11 0.017(2) 0.022(3) 0.017(2) -0.001(2) -0.007(2) -0.004(2)
C12 0.022(2) 0.023(3) 0.016(2) -0.002(2) -0.007(2) -0.009(2)
C13 0.028(3) 0.027(3) 0.023(3) -0.003(2) -0.010(2) -0.004(2)
C14 0.036(3) 0.036(3) 0.029(3) -0.012(3) 0.001(3) -0.005(3)
C15 0.046(4) 0.034(3) 0.025(3) -0.011(3) -0.001(3) -0.011(3)
C16 0.049(4) 0.036(3) 0.021(3) -0.003(3) -0.009(3) -0.005(3)
C17 0.039(3) 0.039(3) 0.022(3) -0.005(3) -0.010(3) 0.001(3)
C18 0.022(2) 0.027(3) 0.020(2) 0.002(2) -0.012(2) -0.007(2)
C19 0.026(3) 0.033(3) 0.020(3) 0.002(2) -0.007(2) -0.014(2)
C20 0.027(3) 0.036(3) 0.032(3) -0.001(3) -0.009(2) -0.016(3)
C21 0.025(3) 0.043(3) 0.029(3) 0.009(3) -0.010(2) -0.013(3)
C22 0.023(3) 0.042(3) 0.024(3) -0.001(3) -0.008(2) -0.003(3)
C23 0.029(3) 0.030(3) 0.020(3) -0.001(2) -0.007(2) -0.006(2)
C24 0.032(3) 0.021(3) 0.014(2) -0.002(2) -0.007(2) -0.008(2)
C25 0.037(3) 0.028(3) 0.023(3) 0.003(2) -0.013(3) -0.003(3)
C26 0.047(4) 0.034(3) 0.026(3) 0.002(3) -0.016(3) 0.000(3)
C27 0.070(4) 0.020(3) 0.027(3) 0.002(3) -0.015(3) -0.011(3)
C28 0.057(4) 0.024(3) 0.028(3) 0.000(2) -0.013(3) -0.018(3)
C29 0.036(3) 0.024(3) 0.024(3) 0.001(2) -0.011(2) -0.010(2)
P51 0.0155(7) 0.0196(7) 0.0171(7) -0.0007(6) -0.0043(5) -0.0087(6)
O51 0.0171(18) 0.021(2) 0.0196(19) 0.0006(16) -0.0041(15) -0.0109(16)
O52 0.0205(19) 0.024(2) 0.0185(19) 0.0023(16) -0.0054(16) -0.0151(17)
O53 0.0162(18) 0.0177(19) 0.0216(19) 0.0047(15) -0.0085(16) -0.0077(16)
C51 0.019(2) 0.016(2) 0.018(2) 0.0012(19) -0.0040(19) -0.012(2)
C52 0.020(2) 0.013(2) 0.026(3) 0.004(2) -0.009(2) -0.006(2)
C53 0.022(3) 0.017(3) 0.022(3) 0.001(2) -0.006(2) -0.007(2)
C54 0.027(3) 0.025(3) 0.024(3) -0.007(2) -0.007(2) -0.005(2)
C55 0.027(3) 0.022(3) 0.022(3) -0.005(2) -0.003(2) -0.001(2)
C56 0.024(3) 0.025(3) 0.028(3) 0.000(2) -0.003(2) -0.008(2)
C57 0.026(3) 0.022(3) 0.025(3) -0.001(2) -0.006(2) -0.010(2)
C58 0.018(2) 0.017(2) 0.023(3) -0.002(2) -0.006(2) -0.009(2)
C59 0.019(2) 0.021(3) 0.027(3) -0.001(2) -0.011(2) -0.010(2)
C60 0.020(3) 0.024(3) 0.034(3) 0.003(2) -0.011(2) -0.010(2)
C61 0.021(3) 0.023(3) 0.046(3) -0.004(3) -0.005(3) -0.010(2)
C62 0.029(3) 0.028(3) 0.039(3) -0.013(3) 0.008(3) -0.010(3)
C63 0.033(3) 0.019(3) 0.028(3) -0.007(2) 0.001(2) -0.010(2)
C64 0.021(2) 0.029(3) 0.021(2) 0.003(2) -0.006(2) -0.018(2)
C65 0.031(3) 0.035(3) 0.020(3) 0.001(2) -0.007(2) -0.020(3)
C66 0.041(3) 0.054(4) 0.028(3) -0.002(3) -0.010(3) -0.033(3)
C67 0.040(3) 0.067(4) 0.025(3) 0.007(3) -0.016(3) -0.033(3)
C68 0.025(3) 0.051(4) 0.031(3) 0.012(3) -0.011(2) -0.021(3)
C69 0.020(3) 0.030(3) 0.029(3) 0.007(2) -0.006(2) -0.016(2)
P101 0.0164(7) 0.0210(7) 0.0169(7) -0.0028(6) -0.0038(5) -0.0059(6)
C101 0.019(2) 0.025(3) 0.019(2) -0.003(2) -0.002(2) -0.009(2)
C102 0.014(2) 0.032(3) 0.024(3) -0.006(2) -0.002(2) -0.005(2)
C103 0.020(3) 0.029(3) 0.031(3) -0.009(2) -0.007(2) -0.006(2)
C104 0.021(3) 0.042(3) 0.033(3) -0.007(3) -0.008(2) -0.017(3)
C105 0.028(3) 0.046(4) 0.051(4) -0.003(3) -0.018(3) -0.010(3)
C106 0.026(3) 0.038(3) 0.055(4) -0.004(3) -0.017(3) 0.000(3)
C107 0.021(3) 0.032(3) 0.039(3) -0.005(3) -0.010(2) -0.007(2)
C108 0.018(2) 0.022(3) 0.018(2) -0.002(2) -0.004(2) -0.004(2)
C109 0.025(3) 0.025(3) 0.021(3) -0.005(2) -0.004(2) -0.007(2)
C110 0.027(3) 0.022(3) 0.027(3) -0.004(2) -0.002(2) -0.006(2)
C111 0.029(3) 0.024(3) 0.034(3) -0.009(2) -0.005(3) -0.007(2)
C112 0.033(3) 0.037(3) 0.027(3) -0.010(3) -0.007(3) -0.009(3)
C113 0.022(3) 0.025(3) 0.022(3) -0.008(2) 0.001(2) -0.003(2)
C114 0.028(3) 0.028(3) 0.023(3) -0.005(2) -0.001(2) -0.015(2)
C115 0.037(3) 0.050(4) 0.026(3) -0.005(3) 0.001(3) -0.029(3)
C116 0.047(4) 0.062(4) 0.039(4) -0.014(3) 0.008(3) -0.036(3)
C117 0.072(4) 0.055(4) 0.031(3) -0.008(3) 0.009(3) -0.043(4)
C118 0.064(4) 0.036(3) 0.023(3) -0.008(3) -0.010(3) -0.022(3)
C119 0.037(3) 0.026(3) 0.027(3) -0.009(2) 0.000(3) -0.013(3)
O101 0.021(2) 0.029(2) 0.026(2) -0.0043(18) -0.0050(17) -0.0123(18)
O102 0.0133(18) 0.029(2) 0.0188(19) -0.0039(16) -0.0035(15) -0.0073(16)
O103 0.0182(19) 0.020(2) 0.021(2) -0.0084(16) -0.0045(16) -0.0012(16)
P151 0.0174(7) 0.0180(7) 0.0175(7) -0.0026(5) -0.0057(5) -0.0083(6)
O151 0.034(2) 0.024(2) 0.018(2) -0.0015(16) -0.0061(18) -0.0130(19)
O152 0.0165(18) 0.023(2) 0.027(2) -0.0106(17) -0.0069(16) -0.0062(16)
O153 0.0187(18) 0.0147(18) 0.024(2) -0.0029(15) -0.0090(16) -0.0062(15)
C151 0.020(2) 0.019(2) 0.021(2) -0.004(2) -0.008(2) -0.009(2)
C152 0.021(2) 0.021(3) 0.024(3) -0.005(2) -0.007(2) -0.004(2)
C153 0.031(3) 0.035(3) 0.022(3) -0.004(2) -0.008(2) -0.016(3)
C154 0.044(3) 0.037(3) 0.025(3) -0.001(3) -0.012(3) -0.013(3)
C155 0.054(4) 0.030(3) 0.027(3) -0.005(3) -0.016(3) 0.000(3)
C156 0.039(3) 0.029(3) 0.034(3) -0.013(3) -0.022(3) 0.003(3)
C157 0.025(3) 0.023(3) 0.031(3) -0.013(2) -0.012(2) 0.000(2)
C158 0.018(2) 0.023(3) 0.030(3) -0.005(2) -0.006(2) -0.012(2)
C159 0.028(3) 0.026(3) 0.035(3) -0.009(2) -0.007(3) -0.008(2)
C160 0.031(3) 0.033(3) 0.040(3) -0.016(3) -0.004(3) -0.005(3)
C161 0.028(3) 0.020(3) 0.050(4) -0.014(3) -0.002(3) -0.006(2)
C162 0.040(3) 0.025(3) 0.044(3) -0.005(3) -0.015(3) -0.004(3)
C163 0.036(3) 0.026(3) 0.036(3) -0.008(3) -0.014(3) -0.008(3)
C164 0.020(2) 0.027(3) 0.023(3) -0.008(2) -0.005(2) -0.013(2)
C165 0.026(3) 0.033(3) 0.026(3) -0.011(2) 0.004(2) -0.017(2)
C166 0.032(3) 0.047(4) 0.038(3) -0.011(3) 0.002(3) -0.024(3)
C167 0.028(3) 0.054(4) 0.043(4) -0.013(3) 0.004(3) -0.027(3)
C168 0.030(3) 0.050(4) 0.052(4) -0.023(3) 0.002(3) -0.017(3)
C169 0.025(3) 0.037(3) 0.042(3) -0.017(3) -0.002(3) -0.016(3)
N181 0.021(2) 0.015(2) 0.022(2) -0.0037(19) -0.0073(19) -0.0048(19)
C181 0.020(3) 0.028(3) 0.021(3) 0.000(2) -0.004(2) -0.005(2)
C182 0.033(3) 0.029(3) 0.019(3) -0.002(2) -0.005(2) -0.008(3)
C183 0.038(3) 0.033(3) 0.020(3) 0.000(2) -0.016(3) -0.005(3)
C184 0.029(3) 0.034(3) 0.031(3) 0.001(3) -0.015(3) -0.013(3)
C185 0.028(3) 0.027(3) 0.026(3) 0.004(2) -0.011(2) -0.013(3)
N191 0.022(2) 0.019(2) 0.020(2) -0.0031(19) -0.0018(19) -0.009(2)
C191 0.025(3) 0.034(3) 0.026(3) -0.007(3) -0.009(2) -0.010(3)
C192 0.021(3) 0.040(3) 0.033(3) -0.010(3) -0.008(2) -0.004(3)
C193 0.023(3) 0.032(3) 0.030(3) -0.007(3) -0.001(2) -0.001(3)
C194 0.026(3) 0.023(3) 0.028(3) 0.000(2) -0.004(2) -0.009(2)
C195 0.020(3) 0.027(3) 0.025(3) -0.004(2) 0.000(2) -0.011(2)
N201 0.025(2) 0.026(3) 0.018(2) -0.007(2) -0.002(2) -0.013(2)
C201 0.030(3) 0.027(3) 0.030(3) -0.006(3) -0.008(3) -0.014(3)
C202 0.042(3) 0.033(3) 0.039(3) -0.013(3) -0.006(3) -0.019(3)
C203 0.038(3) 0.047(4) 0.042(3) -0.015(3) -0.008(3) -0.026(3)
C204 0.027(3) 0.054(4) 0.037(3) -0.015(3) -0.009(3) -0.020(3)
C205 0.025(3) 0.035(3) 0.035(3) -0.013(3) -0.009(3) -0.011(3)
N211 0.038(3) 0.043(3) 0.021(3) 0.003(2) 0.001(2) -0.032(3)
C211 0.038(3) 0.043(3) 0.021(3) 0.004(2) 0.001(2) -0.032(3)
C212 0.039(3) 0.043(3) 0.022(3) 0.004(2) 0.001(2) -0.032(3)
C213 0.039(3) 0.043(3) 0.022(3) 0.004(2) 0.002(2) -0.032(3)
C214 0.039(3) 0.043(3) 0.022(3) 0.004(2) 0.002(2) -0.033(3)
C215 0.038(3) 0.043(3) 0.022(3) 0.003(2) 0.001(2) -0.033(3)
N21A 0.039(3) 0.047(3) 0.018(3) 0.001(2) 0.002(2) -0.032(3)
C21A 0.039(3) 0.048(3) 0.018(3) 0.001(2) 0.002(2) -0.032(3)
C21B 0.039(3) 0.048(3) 0.019(3) 0.001(2) 0.002(2) -0.032(3)
C21C 0.039(3) 0.048(3) 0.019(3) 0.001(2) 0.002(2) -0.032(3)
C21D 0.039(3) 0.048(3) 0.019(3) 0.001(2) 0.002(2) -0.032(3)
C21E 0.039(3) 0.047(3) 0.018(3) 0.001(2) 0.002(2) -0.032(3)
O1WS 0.175(18) 0.115(14) 0.101(12) -0.017(11) -0.050(13) -0.062(13)

loop_
_atom_type_symbol
_atom_type_description
_atom_type_scat_dispersion_real
_atom_type_scat_dispersion_imag
_atom_type_scat_source
C C 0.0033 0.0016 'International Tables Vol C Tables 4.2.6.8 and 6.1.1.4'
H H 0.0000 0.0000 'International Tables Vol C Tables 4.2.6.8 and 6.1.1.4'
N N 0.0061 0.0033 'International Tables Vol C Tables 4.2.6.8 and 6.1.1.4'
O O 0.0106 0.0060 'International Tables Vol C Tables 4.2.6.8 and 6.1.1.4'
P P 0.1023 0.0942 'International Tables Vol C Tables 4.2.6.8 and 6.1.1.4'
Mn Mn 0.3368 0.7283 'International Tables Vol C Tables 4.2.6.8 and 6.1.1.4'

loop_
_geom_angle_atom_site_label_1
_geom_angle_atom_site_label_2
_geom_angle_atom_site_label_3
_geom_angle
_geom_angle_site_symmetry_1
_geom_angle_site_symmetry_3
O1 Mn1 O153 91.70(15) . .
O1 Mn1 O51 92.85(15) . .
O153 Mn1 O51 141.69(16) . .
O1 Mn1 O103 92.19(15) . .
O153 Mn1 O103 104.63(16) . .
O51 Mn1 O103 113.17(16) . .
O1 Mn1 N181 176.61(17) . .
O153 Mn1 N181 85.75(16) . .
O51 Mn1 N181 87.79(17) . .
O103 Mn1 N181 90.62(16) . .
O1 Mn1 Mn3 31.78(11) . .
O153 Mn1 Mn3 120.30(11) . .
O51 Mn1 Mn3 78.40(11) . .
O103 Mn1 Mn3 72.57(10) . .
N181 Mn1 Mn3 151.46(13) . .
O13 Mn2 O152 122.27(15) . .
O13 Mn2 O53 129.69(15) . .
O152 Mn2 O53 107.64(15) . .
O13 Mn2 N191 89.86(16) . .
O152 Mn2 N191 92.14(16) . .
O53 Mn2 N191 94.47(15) . .
O13 Mn2 O1 91.21(13) . .
O152 Mn2 O1 87.46(13) . .
O53 Mn2 O1 84.68(13) . .
N191 Mn2 O1 178.90(15) . .
O1 Mn3 O52 92.14(16) . .
O1 Mn3 O102 94.65(16) . .
O52 Mn3 O102 143.06(16) . .
O1 Mn3 O12 94.56(15) . .
O52 Mn3 O12 105.24(16) . .
O102 Mn3 O12 110.33(16) . .
O1 Mn3 N201 175.95(17) . .
O52 Mn3 N201 83.83(17) . .
O102 Mn3 N201 88.36(17) . .
O12 Mn3 N201 86.92(17) . .
O1 Mn3 Mn1 31.63(10) . .
O52 Mn3 Mn1 81.31(11) . .
O102 Mn3 Mn1 85.74(11) . .
O12 Mn3 Mn1 126.05(11) . .
N201 Mn3 Mn1 146.40(14) . .
O101 Mn4 O11 122.21(16) . .
O101 Mn4 O151 123.57(16) . .
O11 Mn4 O151 111.73(16) . .
O101 Mn4 N21A 89.9(3) . .
O11 Mn4 N21A 107.1(3) . .
O151 Mn4 N21A 89.4(3) . .
O101 Mn4 N211 101.0(3) . .
O11 Mn4 N211 90.3(3) . .
O151 Mn4 N211 93.6(3) . .
N21A Mn4 N211 16.9(3) . .
Mn1 O1 Mn3 116.60(18) . .
Mn1 O1 Mn2 109.39(16) . .
Mn3 O1 Mn2 114.08(16) . .
O11 P11 O12 112.1(2) . .
O11 P11 O13 111.3(2) . .
O12 P11 O13 112.5(2) . .
O11 P11 C11 109.3(2) . .
O12 P11 C11 102.3(2) . .
O13 P11 C11 108.7(2) . .
P11 O11 Mn4 125.3(2) . .
P11 O12 Mn3 127.9(2) . .
P11 O13 Mn2 122.8(2) . .
C12 C11 C24 108.3(4) . .
C12 C11 C18 110.4(4) . .
C24 C11 C18 112.0(4) . .
C12 C11 P11 112.0(4) . .
C24 C11 P11 110.9(4) . .
C18 C11 P11 103.3(3) . .
C13 C12 C17 115.2(5) . .
C13 C12 C11 124.6(5) . .
C17 C12 C11 120.2(5) . .
C12 C13 C14 122.5(6) . .
C15 C14 C13 119.1(6) . .
C16 C15 C14 119.9(6) . .
C15 C16 C17 120.6(6) . .
C16 C17 C12 122.7(6) . .
C23 C18 C19 118.4(5) . .
C23 C18 C11 120.5(5) . .
C19 C18 C11 121.0(5) . .
C20 C19 C18 120.5(6) . .
C21 C20 C19 120.7(6) . .
C20 C21 C22 119.8(6) . .
C23 C22 C21 119.5(6) . .
C18 C23 C22 121.1(6) . .
C25 C24 C29 117.7(5) . .
C25 C24 C11 122.2(5) . .
C29 C24 C11 119.7(5) . .
C24 C25 C26 121.9(6) . .
C25 C26 C27 119.8(6) . .
C28 C27 C26 118.9(6) . .
C27 C28 C29 121.0(7) . .
C24 C29 C28 120.6(6) . .
O53 P51 O52 113.2(2) . .
O53 P51 O51 112.1(2) . .
O52 P51 O51 110.3(2) . .
O53 P51 C51 110.6(2) . .
O52 P51 C51 102.8(2) . .
O51 P51 C51 107.4(2) . .
P51 O51 Mn1 121.1(2) . .
P51 O52 Mn3 123.0(2) . .
P51 O53 Mn2 121.8(2) . .
C52 C51 C64 109.9(4) . .
C52 C51 C58 109.1(4) . .
C64 C51 C58 111.9(4) . .
C52 C51 P51 110.8(3) . .
C64 C51 P51 104.5(3) . .
C58 C51 P51 110.6(3) . .
C57 C52 C53 118.0(5) . .
C57 C52 C51 120.5(5) . .
C53 C52 C51 121.4(5) . .
C54 C53 C52 120.5(5) . .
C53 C54 C55 120.2(5) . .
C56 C55 C54 119.9(6) . .
C55 C56 C57 119.4(6) . .
C52 C57 C56 122.1(6) . .
C59 C58 C63 117.1(5) . .
C59 C58 C51 122.3(5) . .
C63 C58 C51 120.5(5) . .
C58 C59 C60 121.5(6) . .
C61 C60 C59 120.8(6) . .
C60 C61 C62 118.9(6) . .
C63 C62 C61 120.8(6) . .
C62 C63 C58 120.8(6) . .
C69 C64 C65 119.4(5) . .
C69 C64 C51 118.6(5) . .
C65 C64 C51 122.0(5) . .
C64 C65 C66 120.3(6) . .
C67 C66 C65 119.7(6) . .
C66 C67 C68 121.1(6) . .
C67 C68 C69 119.0(6) . .
C64 C69 C68 120.4(6) . .
O103 P101 O101 113.3(2) . .
O103 P101 O102 110.7(2) . .
O101 P101 O102 111.2(2) . .
O103 P101 C101 108.4(2) . .
O101 P101 C101 107.7(2) . .
O102 P101 C101 105.2(2) . .
C114 C101 C102 110.4(5) . .
C114 C101 C108 110.5(4) . .
C102 C101 C108 110.1(5) . .
C114 C101 P101 109.9(4) . .
C102 C101 P101 108.3(4) . .
C108 C101 P101 107.5(4) . .
C107 C102 C103 118.7(5) . .
C107 C102 C101 121.5(5) . .
C103 C102 C101 119.8(5) . .
C104 C103 C102 119.8(6) . .
C105 C104 C103 121.2(6) . .
C104 C105 C106 119.9(6) . .
C105 C106 C107 119.2(6) . .
C102 C107 C106 121.2(6) . .
C109 C108 C113 117.2(5) . .
C109 C108 C101 120.5(5) . .
C113 C108 C101 122.2(5) . .
C108 C109 C110 121.8(5) . .
C111 C110 C109 120.2(6) . .
C112 C111 C110 119.6(6) . .
C111 C112 C113 120.1(6) . .
C108 C113 C112 121.0(6) . .
C115 C114 C119 117.0(6) . .
C115 C114 C101 120.8(6) . .
C119 C114 C101 122.2(5) . .
C114 C115 C116 121.3(7) . .
C117 C116 C115 120.7(7) . .
C116 C117 C118 119.4(7) . .
C119 C118 C117 118.5(7) . .
C118 C119 C114 123.0(6) . .
P101 O101 Mn4 126.0(2) . .
P101 O102 Mn3 119.8(2) . .
P101 O103 Mn1 118.4(2) . .
O152 P151 O153 111.3(2) . .
O152 P151 O151 111.4(2) . .
O153 P151 O151 110.8(2) . .
O152 P151 C151 109.8(2) . .
O153 P151 C151 105.7(2) . .
O151 P151 C151 107.7(2) . .
P151 O151 Mn4 117.7(2) . .
P151 O152 Mn2 120.3(2) . .
P151 O153 Mn1 124.7(2) . .
C158 C151 C152 109.4(4) . .
C158 C151 C164 111.9(4) . .
C152 C151 C164 110.6(4) . .
C158 C151 P151 110.4(3) . .
C152 C151 P151 108.9(4) . .
C164 C151 P151 105.5(4) . .
C153 C152 C157 117.7(5) . .
C153 C152 C151 119.1(5) . .
C157 C152 C151 122.8(5) . .
C154 C153 C152 121.4(6) . .
C155 C154 C153 119.5(7) . .
C154 C155 C156 119.6(6) . .
C157 C156 C155 120.7(6) . .
C156 C157 C152 121.0(6) . .
C163 C158 C159 116.4(5) . .
C163 C158 C151 121.4(5) . .
C159 C158 C151 122.2(5) . .
C160 C159 C158 121.7(6) . .
C159 C160 C161 121.2(6) . .
C160 C161 C162 118.2(6) . .
C163 C162 C161 121.8(6) . .
C162 C163 C158 120.7(6) . .
C169 C164 C165 118.8(5) . .
C169 C164 C151 121.0(5) . .
C165 C164 C151 120.2(5) . .
C166 C165 C164 120.4(6) . .
C167 C166 C165 120.2(6) . .
C166 C167 C168 119.8(6) . .
C167 C168 C169 119.7(7) . .
C164 C169 C168 121.1(6) . .
C181 N181 C185 117.2(5) . .
C181 N181 Mn1 125.9(4) . .
C185 N181 Mn1 116.9(4) . .
N181 C181 C182 122.9(5) . .
C181 C182 C183 120.0(6) . .
C184 C183 C182 117.3(5) . .
C185 C184 C183 119.9(6) . .
N181 C185 C184 122.6(6) . .
C195 N191 C191 117.9(5) . .
C195 N191 Mn2 120.7(4) . .
C191 N191 Mn2 121.4(4) . .
N191 C191 C192 122.7(6) . .
C193 C192 C191 118.6(6) . .
C192 C193 C194 119.4(6) . .
C195 C194 C193 118.3(6) . .
N191 C195 C194 123.1(5) . .
C201 N201 C205 118.7(5) . .
C201 N201 Mn3 124.8(4) . .
C205 N201 Mn3 116.4(4) . .
N201 C201 C202 122.1(6) . .
C203 C202 C201 119.0(6) . .
C202 C203 C204 119.3(6) . .
C203 C204 C205 119.0(6) . .
N201 C205 C204 121.8(6) . .
C211 N211 C215 120.0 . .
C211 N211 Mn4 122.0(5) . .
C215 N211 Mn4 117.8(5) . .
N211 C211 C212 120.0 . .
N211 C211 C212 152.3(12) . 2_665
C212 C211 C212 48.9(9) . 2_665
C211 C212 C213 120.0 . .
C211 C212 C212 82.0(11) . 2_665
C213 C212 C212 143.2(15) . 2_665
C211 C212 C211 131.1(11) . 2_665
C213 C212 C211 103.2(11) . 2_665
C212 C212 C211 49.1(5) 2_665 2_665
C214 C213 C212 120.0 . .
C215 C214 C213 120.0 . .
C214 C215 N211 120.0 . .
C21A N21A C21E 120.0 . .
C21A N21A Mn4 120.6(5) . .
C21E N21A Mn4 119.4(5) . .
C21B C21A N21A 120.0 . .
C21A C21B C21C 120.0 . .
C21B C21C C21D 120.0 . .
C21C C21D C21E 120.0 . .
C21D C21E N21A 120.0 . .
N41S C41S C42S 178.5(19) . .
N11S C11S C12S 177.0(14) . .
N22S C21S C22S 178.6(12) . .
N31S C31S C32S 176.9(10) . .
C51S N51S C55S 120.0 . .
C52S C51S N51S 120.0 . .
C53S C52S C51S 120.0 . .
C54S C53S C52S 120.0 . .
C55S C54S C53S 120.0 . .
C54S C55S N51S 120.0 . .

loop_
_geom_bond_atom_site_label_1
_geom_bond_atom_site_label_2
_geom_bond_distance
_geom_bond_site_symmetry_2
Mn1 O1 1.872(3) .
Mn1 O153 1.938(4) .
Mn1 O51 1.945(4) .
Mn1 O103 2.052(4) .
Mn1 N181 2.054(4) .
Mn1 Mn3 3.1924(11) .
Mn2 O13 2.064(4) .
Mn2 O152 2.088(4) .
Mn2 O53 2.092(4) .
Mn2 N191 2.244(5) .
Mn2 O1 2.412(4) .
Mn3 O1 1.880(4) .
Mn3 O52 1.918(4) .
Mn3 O102 1.929(4) .
Mn3 O12 1.982(4) .
Mn3 N201 2.070(4) .
Mn4 O101 2.034(4) .
Mn4 O11 2.038(4) .
Mn4 O151 2.051(4) .
Mn4 N21A 2.176(7) .
Mn4 N211 2.243(6) .
P11 O11 1.523(4) .
P11 O12 1.525(4) .
P11 O13 1.536(4) .
P11 C11 1.872(5) .
C11 C12 1.538(8) .
C11 C24 1.554(8) .
C11 C18 1.559(8) .
C12 C13 1.386(8) .
C12 C17 1.399(8) .
C13 C14 1.402(8) .
C14 C15 1.388(9) .
C15 C16 1.341(9) .
C16 C17 1.383(9) .
C18 C23 1.386(8) .
C18 C19 1.407(8) .
C19 C20 1.386(8) .
C20 C21 1.376(9) .
C21 C22 1.400(9) .
C22 C23 1.397(9) .
C24 C25 1.380(8) .
C24 C29 1.387(8) .
C25 C26 1.388(9) .
C26 C27 1.388(10) .
C27 C28 1.370(10) .
C28 C29 1.397(8) .
P51 O53 1.512(4) .
P51 O52 1.533(4) .
P51 O51 1.539(4) .
P51 C51 1.865(5) .
C51 C52 1.540(8) .
C51 C64 1.562(7) .
C51 C58 1.562(7) .
C52 C57 1.385(8) .
C52 C53 1.401(8) .
C53 C54 1.391(8) .
C54 C55 1.391(8) .
C55 C56 1.383(8) .
C56 C57 1.388(8) .
C58 C59 1.373(7) .
C58 C63 1.426(8) .
C59 C60 1.393(8) .
C60 C61 1.378(9) .
C61 C62 1.379(9) .
C62 C63 1.380(8) .
C64 C69 1.389(8) .
C64 C65 1.395(8) .
C65 C66 1.407(8) .
C66 C67 1.367(10) .
C67 C68 1.398(10) .
C68 C69 1.406(8) .
P101 O103 1.523(4) .
P101 O101 1.530(4) .
P101 O102 1.544(4) .
P101 C101 1.865(6) .
C101 C114 1.524(8) .
C101 C102 1.552(8) .
C101 C108 1.554(8) .
C102 C107 1.384(8) .
C102 C103 1.406(8) .
C103 C104 1.403(8) .
C104 C105 1.367(9) .
C105 C106 1.398(10) .
C106 C107 1.411(8) .
C108 C109 1.386(8) .
C108 C113 1.396(8) .
C109 C110 1.391(8) .
C110 C111 1.377(8) .
C111 C112 1.374(9) .
C112 C113 1.406(8) .
C114 C115 1.389(9) .
C114 C119 1.397(8) .
C115 C116 1.400(9) .
C116 C117 1.372(11) .
C117 C118 1.415(11) .
C118 C119 1.385(9) .
P151 O152 1.519(4) .
P151 O153 1.524(4) .
P151 O151 1.528(4) .
P151 C151 1.877(5) .
C151 C158 1.538(8) .
C151 C152 1.554(8) .
C151 C164 1.558(8) .
C152 C153 1.395(8) .
C152 C157 1.396(8) .
C153 C154 1.386(8) .
C154 C155 1.382(9) .
C155 C156 1.386(10) .
C156 C157 1.367(9) .
C158 C163 1.404(8) .
C158 C159 1.412(8) .
C159 C160 1.369(8) .
C160 C161 1.376(9) .
C161 C162 1.382(9) .
C162 C163 1.381(9) .
C164 C169 1.375(8) .
C164 C165 1.406(8) .
C165 C166 1.390(8) .
C166 C167 1.386(10) .
C167 C168 1.391(10) .
C168 C169 1.401(9) .
N181 C181 1.337(7) .
N181 C185 1.352(7) .
C181 C182 1.374(8) .
C182 C183 1.383(9) .
C183 C184 1.383(8) .
C184 C185 1.374(8) .
N191 C195 1.338(7) .
N191 C191 1.347(7) .
C191 C192 1.382(8) .
C192 C193 1.379(9) .
C193 C194 1.391(8) .
C194 C195 1.379(8) .
N201 C201 1.336(7) .
N201 C205 1.338(7) .
C201 C202 1.406(8) .
C202 C203 1.351(9) .
C203 C204 1.389(9) .
C204 C205 1.392(8) .
N211 C211 1.3900 .
N211 C215 1.3900 .
C211 C212 1.3900 .
C211 C212 1.821(19) 2_665
C212 C213 1.3900 .
C212 C212 1.39(2) 2_665
C212 C211 1.821(16) 2_665
C213 C214 1.3900 .
C214 C215 1.3900 .
N21A C21A 1.3900 .
N21A C21E 1.3900 .
C21A C21B 1.3900 .
C21B C21C 1.3900 .
C21C C21D 1.3900 .
C21D C21E 1.3900 .
N41S C41S 1.05(2) .
C41S C42S 1.49(2) .
N11S C11S 1.083(14) .
C11S C12S 1.424(17) .
N22S C21S 1.073(13) .
C21S C22S 1.486(15) .
N31S C31S 1.168(11) .
C31S C32S 1.472(12) .
N51S C51S 1.3900 .
N51S C55S 1.3900 .
C51S C52S 1.3900 .
C52S C53S 1.3900 .
C53S C54S 1.3900 .
C54S C55S 1.3900 .

loop_
_geom_torsion_atom_site_label_1
_geom_torsion_atom_site_label_2
_geom_torsion_atom_site_label_3
_geom_torsion_atom_site_label_4
_geom_torsion
_geom_torsion_site_symmetry_1
_geom_torsion_site_symmetry_4
O153 Mn1 Mn3 O1 -28.6(2) . .
O51 Mn1 Mn3 O1 115.3(2) . .
O103 Mn1 Mn3 O1 -125.6(2) . .
N181 Mn1 Mn3 O1 177.9(4) . .
O1 Mn1 Mn3 O52 -108.7(2) . .
O153 Mn1 Mn3 O52 -137.24(17) . .
O51 Mn1 Mn3 O52 6.64(16) . .
O103 Mn1 Mn3 O52 125.68(16) . .
N181 Mn1 Mn3 O52 69.3(3) . .
O1 Mn1 Mn3 O102 106.0(2) . .
O153 Mn1 Mn3 O102 77.46(18) . .
O51 Mn1 Mn3 O102 -138.66(16) . .
O103 Mn1 Mn3 O102 -19.62(16) . .
N181 Mn1 Mn3 O102 -76.0(3) . .
O1 Mn1 Mn3 O12 -6.1(2) . .
O153 Mn1 Mn3 O12 -34.7(2) . .
O51 Mn1 Mn3 O12 109.21(18) . .
O103 Mn1 Mn3 O12 -131.75(18) . .
N181 Mn1 Mn3 O12 171.8(3) . .
O1 Mn1 Mn3 N201 -173.4(3) . .
O153 Mn1 Mn3 N201 158.0(3) . .
O51 Mn1 Mn3 N201 -58.1(3) . .
O103 Mn1 Mn3 N201 60.9(3) . .
N181 Mn1 Mn3 N201 4.5(4) . .
O153 Mn1 O1 Mn3 155.6(2) . .
O51 Mn1 O1 Mn3 -62.4(2) . .
O103 Mn1 O1 Mn3 50.9(2) . .
N181 Mn1 O1 Mn3 -163(3) . .
O153 Mn1 O1 Mn2 -73.09(17) . .
O51 Mn1 O1 Mn2 68.86(17) . .
O103 Mn1 O1 Mn2 -177.81(16) . .
N181 Mn1 O1 Mn2 -32(3) . .
Mn3 Mn1 O1 Mn2 131.3(3) . .
O52 Mn3 O1 Mn1 69.6(2) . .
O102 Mn3 O1 Mn1 -74.1(2) . .
O12 Mn3 O1 Mn1 175.0(2) . .
N201 Mn3 O1 Mn1 64(3) . .
O52 Mn3 O1 Mn2 -59.52(18) . .
O102 Mn3 O1 Mn2 156.82(17) . .
O12 Mn3 O1 Mn2 45.96(18) . .
N201 Mn3 O1 Mn2 -65(3) . .
Mn1 Mn3 O1 Mn2 -129.1(3) . .
O13 Mn2 O1 Mn1 164.64(18) . .
O152 Mn2 O1 Mn1 42.38(18) . .
O53 Mn2 O1 Mn1 -65.61(17) . .
N191 Mn2 O1 Mn1 -26(8) . .
O13 Mn2 O1 Mn3 -62.73(19) . .
O152 Mn2 O1 Mn3 175.01(19) . .
O53 Mn2 O1 Mn3 67.03(18) . .
N191 Mn2 O1 Mn3 106(8) . .
O12 P11 O11 Mn4 -72.2(3) . .
O13 P11 O11 Mn4 54.8(3) . .
C11 P11 O11 Mn4 175.0(3) . .
O101 Mn4 O11 P11 96.6(3) . .
O151 Mn4 O11 P11 -66.1(3) . .
N21A Mn4 O11 P11 -162.4(4) . .
N211 Mn4 O11 P11 -160.1(4) . .
O11 P11 O12 Mn3 52.3(3) . .
O13 P11 O12 Mn3 -74.1(3) . .
C11 P11 O12 Mn3 169.3(3) . .
O1 Mn3 O12 P11 20.4(3) . .
O52 Mn3 O12 P11 113.9(3) . .
O102 Mn3 O12 P11 -76.3(3) . .
N201 Mn3 O12 P11 -163.4(3) . .
Mn1 Mn3 O12 P11 23.6(4) . .
O11 P11 O13 Mn2 -85.3(3) . .
O12 P11 O13 Mn2 41.6(3) . .
C11 P11 O13 Mn2 154.3(3) . .
O152 Mn2 O13 P11 102.4(3) . .
O53 Mn2 O13 P11 -69.4(3) . .
N191 Mn2 O13 P11 -165.1(3) . .
O1 Mn2 O13 P11 14.7(3) . .
O11 P11 C11 C12 51.5(4) . .
O12 P11 C11 C12 -67.6(4) . .
O13 P11 C11 C12 173.2(4) . .
O11 P11 C11 C24 -69.6(4) . .
O12 P11 C11 C24 171.4(4) . .
O13 P11 C11 C24 52.1(4) . .
O11 P11 C11 C18 170.3(3) . .
O12 P11 C11 C18 51.2(4) . .
O13 P11 C11 C18 -68.0(4) . .
C24 C11 C12 C13 131.9(6) . .
C18 C11 C12 C13 -105.1(6) . .
P11 C11 C12 C13 9.4(7) . .
C24 C11 C12 C17 -49.7(7) . .
C18 C11 C12 C17 73.3(7) . .
P11 C11 C12 C17 -172.2(5) . .
C17 C12 C13 C14 0.6(9) . .
C11 C12 C13 C14 179.1(6) . .
C12 C13 C14 C15 -1.6(10) . .
C13 C14 C15 C16 1.1(10) . .
C14 C15 C16 C17 0.2(11) . .
C15 C16 C17 C12 -1.3(11) . .
C13 C12 C17 C16 0.8(10) . .
C11 C12 C17 C16 -177.8(6) . .
C12 C11 C18 C23 -171.9(5) . .
C24 C11 C18 C23 -51.2(7) . .
P11 C11 C18 C23 68.2(6) . .
C12 C11 C18 C19 12.8(7) . .
C24 C11 C18 C19 133.6(5) . .
P11 C11 C18 C19 -107.0(5) . .
C23 C18 C19 C20 1.7(8) . .
C11 C18 C19 C20 177.0(5) . .
C18 C19 C20 C21 -1.4(9) . .
C19 C20 C21 C22 0.6(9) . .
C20 C21 C22 C23 0.0(9) . .
C19 C18 C23 C22 -1.1(8) . .
C11 C18 C23 C22 -176.5(5) . .
C21 C22 C23 C18 0.3(9) . .
C12 C11 C24 C25 98.5(6) . .
C18 C11 C24 C25 -23.5(7) . .
P11 C11 C24 C25 -138.3(5) . .
C12 C11 C24 C29 -74.5(6) . .
C18 C11 C24 C29 163.5(5) . .
P11 C11 C24 C29 48.8(6) . .
C29 C24 C25 C26 -1.3(9) . .
C11 C24 C25 C26 -174.4(6) . .
C24 C25 C26 C27 -1.0(10) . .
C25 C26 C27 C28 2.2(10) . .
C26 C27 C28 C29 -1.0(10) . .
C25 C24 C29 C28 2.5(9) . .
C11 C24 C29 C28 175.8(5) . .
C27 C28 C29 C24 -1.4(9) . .
O53 P51 O51 Mn1 -65.5(3) . .
O52 P51 O51 Mn1 61.6(3) . .
C51 P51 O51 Mn1 172.9(2) . .
O1 Mn1 O51 P51 -7.4(3) . .
O153 Mn1 O51 P51 89.0(3) . .
O103 Mn1 O51 P51 -101.0(3) . .
N181 Mn1 O51 P51 169.3(3) . .
Mn3 Mn1 O51 P51 -35.8(2) . .
O53 P51 O52 Mn3 74.7(3) . .
O51 P51 O52 Mn3 -51.7(3) . .
C51 P51 O52 Mn3 -166.0(3) . .
O1 Mn3 O52 P51 -7.8(3) . .
O102 Mn3 O52 P51 92.8(3) . .
O12 Mn3 O52 P51 -103.2(3) . .
N201 Mn3 O52 P51 171.7(3) . .
Mn1 Mn3 O52 P51 22.0(2) . .
O52 P51 O53 Mn2 -58.2(3) . .
O51 P51 O53 Mn2 67.3(3) . .
C51 P51 O53 Mn2 -172.9(2) . .
O13 Mn2 O53 P51 82.8(3) . .
O152 Mn2 O53 P51 -90.0(3) . .
N191 Mn2 O53 P51 176.3(2) . .
O1 Mn2 O53 P51 -4.4(2) . .
O53 P51 C51 C52 -42.9(4) . .
O52 P51 C51 C52 -164.0(3) . .
O51 P51 C51 C52 79.7(4) . .
O53 P51 C51 C64 75.5(4) . .
O52 P51 C51 C64 -45.6(4) . .
O51 P51 C51 C64 -162.0(3) . .
O53 P51 C51 C58 -164.0(3) . .
O52 P51 C51 C58 75.0(4) . .
O51 P51 C51 C58 -41.4(4) . .
C64 C51 C52 C57 33.7(7) . .
C58 C51 C52 C57 -89.3(6) . .
P51 C51 C52 C57 148.7(4) . .
C64 C51 C52 C53 -150.6(5) . .
C58 C51 C52 C53 86.4(6) . .
P51 C51 C52 C53 -35.6(6) . .
C57 C52 C53 C54 1.3(8) . .
C51 C52 C53 C54 -174.5(5) . .
C52 C53 C54 C55 -0.1(8) . .
C53 C54 C55 C56 -0.4(9) . .
C54 C55 C56 C57 -0.3(9) . .
C53 C52 C57 C56 -2.1(8) . .
C51 C52 C57 C56 173.8(5) . .
C55 C56 C57 C52 1.6(9) . .
C52 C51 C58 C59 14.6(7) . .
C64 C51 C58 C59 -107.2(6) . .
P51 C51 C58 C59 136.7(4) . .
C52 C51 C58 C63 -168.8(5) . .
C64 C51 C58 C63 69.4(6) . .
P51 C51 C58 C63 -46.6(6) . .
C63 C58 C59 C60 -2.5(8) . .
C51 C58 C59 C60 174.3(5) . .
C58 C59 C60 C61 1.8(8) . .
C59 C60 C61 C62 -1.1(8) . .
C60 C61 C62 C63 1.2(9) . .
C61 C62 C63 C58 -2.0(9) . .
C59 C58 C63 C62 2.6(8) . .
C51 C58 C63 C62 -174.3(5) . .
C52 C51 C64 C69 58.4(6) . .
C58 C51 C64 C69 179.8(5) . .
P51 C51 C64 C69 -60.5(5) . .
C52 C51 C64 C65 -123.8(5) . .
C58 C51 C64 C65 -2.5(7) . .
P51 C51 C64 C65 117.2(5) . .
C69 C64 C65 C66 2.7(8) . .
C51 C64 C65 C66 -175.0(5) . .
C64 C65 C66 C67 -0.7(9) . .
C65 C66 C67 C68 -1.3(10) . .
C66 C67 C68 C69 1.3(9) . .
C65 C64 C69 C68 -2.7(8) . .
C51 C64 C69 C68 175.1(5) . .
C67 C68 C69 C64 0.7(9) . .
O103 P101 C101 C114 -161.4(4) . .
O101 P101 C101 C114 -38.5(4) . .
O102 P101 C101 C114 80.2(4) . .
O103 P101 C101 C102 -40.7(4) . .
O101 P101 C101 C102 82.3(4) . .
O102 P101 C101 C102 -159.1(4) . .
O103 P101 C101 C108 78.3(4) . .
O101 P101 C101 C108 -158.8(3) . .
O102 P101 C101 C108 -40.1(4) . .
C114 C101 C102 C107 -100.4(6) . .
C108 C101 C102 C107 21.9(7) . .
P101 C101 C102 C107 139.3(5) . .
C114 C101 C102 C103 77.0(6) . .
C108 C101 C102 C103 -160.7(5) . .
P101 C101 C102 C103 -43.3(6) . .
C107 C102 C103 C104 -1.8(9) . .
C101 C102 C103 C104 -179.3(5) . .
C102 C103 C104 C105 1.5(9) . .
C103 C104 C105 C106 -0.8(10) . .
C104 C105 C106 C107 0.5(10) . .
C103 C102 C107 C106 1.5(9) . .
C101 C102 C107 C106 179.0(6) . .
C105 C106 C107 C102 -0.9(10) . .
C114 C101 C108 C109 -178.9(5) . .
C102 C101 C108 C109 58.8(6) . .
P101 C101 C108 C109 -59.1(6) . .
C114 C101 C108 C113 -0.3(7) . .
C102 C101 C108 C113 -122.6(6) . .
P101 C101 C108 C113 119.6(5) . .
C113 C108 C109 C110 0.7(8) . .
C101 C108 C109 C110 179.4(5) . .
C108 C109 C110 C111 -0.5(9) . .
C109 C110 C111 C112 0.1(9) . .
C110 C111 C112 C113 0.0(9) . .
C109 C108 C113 C112 -0.6(8) . .
C101 C108 C113 C112 -179.3(5) . .
C111 C112 C113 C108 0.2(9) . .
C102 C101 C114 C115 21.3(8) . .
C108 C101 C114 C115 -100.8(6) . .
P101 C101 C114 C115 140.8(5) . .
C102 C101 C114 C119 -160.3(5) . .
C108 C101 C114 C119 77.6(7) . .
P101 C101 C114 C119 -40.8(7) . .
C119 C114 C115 C116 -1.2(9) . .
C101 C114 C115 C116 177.2(6) . .
C114 C115 C116 C117 2.7(10) . .
C115 C116 C117 C118 -3.5(11) . .
C116 C117 C118 C119 3.1(10) . .
C117 C118 C119 C114 -1.8(9) . .
C115 C114 C119 C118 0.9(9) . .
C101 C114 C119 C118 -177.6(6) . .
O103 P101 O101 Mn4 -84.5(3) . .
O102 P101 O101 Mn4 40.9(3) . .
C101 P101 O101 Mn4 155.7(3) . .
O11 Mn4 O101 P101 -56.4(3) . .
O151 Mn4 O101 P101 104.2(3) . .
N21A Mn4 O101 P101 -166.6(4) . .
N211 Mn4 O101 P101 -153.8(3) . .
O103 P101 O102 Mn3 41.1(3) . .
O101 P101 O102 Mn3 -85.7(3) . .
C101 P101 O102 Mn3 157.9(3) . .
O1 Mn3 O102 P101 23.7(3) . .
O52 Mn3 O102 P101 -76.1(4) . .
O12 Mn3 O102 P101 120.3(2) . .
N201 Mn3 O102 P101 -153.6(3) . .
Mn1 Mn3 O102 P101 -6.7(2) . .
O101 P101 O103 Mn1 53.6(3) . .
O102 P101 O103 Mn1 -72.0(3) . .
C101 P101 O103 Mn1 173.1(2) . .
O1 Mn1 O103 P101 24.0(3) . .
O153 Mn1 O103 P101 -68.4(3) . .
O51 Mn1 O103 P101 118.0(2) . .
N181 Mn1 O103 P101 -154.1(3) . .
Mn3 Mn1 O103 P101 49.3(2) . .
O152 P151 O151 Mn4 -98.3(3) . .
O153 P151 O151 Mn4 26.2(3) . .
C151 P151 O151 Mn4 141.3(2) . .
O101 Mn4 O151 P151 -44.2(3) . .
O11 Mn4 O151 P151 118.2(2) . .
N21A Mn4 O151 P151 -133.7(4) . .
N211 Mn4 O151 P151 -150.0(4) . .
O153 P151 O152 Mn2 -76.2(3) . .
O151 P151 O152 Mn2 48.0(3) . .
C151 P151 O152 Mn2 167.1(2) . .
O13 Mn2 O152 P151 -54.4(3) . .
O53 Mn2 O152 P151 119.1(2) . .
N191 Mn2 O152 P151 -145.6(3) . .
O1 Mn2 O152 P151 35.5(2) . .
O152 P151 O153 Mn1 28.1(3) . .
O151 P151 O153 Mn1 -96.5(3) . .
C151 P151 O153 Mn1 147.2(3) . .
O1 Mn1 O153 P151 44.7(3) . .
O51 Mn1 O153 P151 -52.1(4) . .
O103 Mn1 O153 P151 137.4(3) . .
N181 Mn1 O153 P151 -133.1(3) . .
Mn3 Mn1 O153 P151 59.3(3) . .
O152 P151 C151 C158 -42.9(4) . .
O153 P151 C151 C158 -163.0(4) . .
O151 P151 C151 C158 78.5(4) . .
O152 P151 C151 C152 77.2(4) . .
O153 P151 C151 C152 -43.0(4) . .
O151 P151 C151 C152 -161.4(4) . .
O152 P151 C151 C164 -164.0(3) . .
O153 P151 C151 C164 75.8(4) . .
O151 P151 C151 C164 -42.6(4) . .
C158 C151 C152 C153 70.2(6) . .
C164 C151 C152 C153 -166.0(5) . .
P151 C151 C152 C153 -50.5(6) . .
C158 C151 C152 C157 -102.5(6) . .
C164 C151 C152 C157 21.3(7) . .
P151 C151 C152 C157 136.8(5) . .
C157 C152 C153 C154 -1.1(9) . .
C151 C152 C153 C154 -174.2(5) . .
C152 C153 C154 C155 2.3(10) . .
C153 C154 C155 C156 -2.6(10) . .
C154 C155 C156 C157 1.7(9) . .
C155 C156 C157 C152 -0.5(9) . .
C153 C152 C157 C156 0.2(8) . .
C151 C152 C157 C156 173.0(5) . .
C152 C151 C158 C163 -158.4(5) . .
C164 C151 C158 C163 78.7(6) . .
P151 C151 C158 C163 -38.6(6) . .
C152 C151 C158 C159 22.3(7) . .
C164 C151 C158 C159 -100.6(6) . .
P151 C151 C158 C159 142.2(5) . .
C163 C158 C159 C160 -0.7(9) . .
C151 C158 C159 C160 178.6(5) . .
C158 C159 C160 C161 1.7(10) . .
C159 C160 C161 C162 -1.3(10) . .
C160 C161 C162 C163 -0.1(10) . .
C161 C162 C163 C158 1.2(10) . .
C159 C158 C163 C162 -0.8(9) . .
C151 C158 C163 C162 179.9(6) . .
C158 C151 C164 C169 -178.0(5) . .
C152 C151 C164 C169 59.8(7) . .
P151 C151 C164 C169 -57.9(6) . .
C158 C151 C164 C165 1.0(7) . .
C152 C151 C164 C165 -121.3(6) . .
P151 C151 C164 C165 121.1(5) . .
C169 C164 C165 C166 -0.4(9) . .
C151 C164 C165 C166 -179.3(5) . .
C164 C165 C166 C167 2.0(10) . .
C165 C166 C167 C168 -2.3(11) . .
C166 C167 C168 C169 1.0(11) . .
C165 C164 C169 C168 -1.0(9) . .
C151 C164 C169 C168 178.0(6) . .
C167 C168 C169 C164 0.7(10) . .
O1 Mn1 N181 C181 89(3) . .
O153 Mn1 N181 C181 129.9(5) . .
O51 Mn1 N181 C181 -12.3(5) . .
O103 Mn1 N181 C181 -125.5(5) . .
Mn3 Mn1 N181 C181 -72.9(5) . .
O1 Mn1 N181 C185 -90(3) . .
O153 Mn1 N181 C185 -49.0(4) . .
O51 Mn1 N181 C185 168.8(4) . .
O103 Mn1 N181 C185 55.6(4) . .
Mn3 Mn1 N181 C185 108.2(4) . .
C185 N181 C181 C182 0.5(8) . .
Mn1 N181 C181 C182 -178.4(4) . .
N181 C181 C182 C183 0.5(9) . .
C181 C182 C183 C184 -0.9(9) . .
C182 C183 C184 C185 0.4(9) . .
C181 N181 C185 C184 -1.1(8) . .
Mn1 N181 C185 C184 177.9(5) . .
C183 C184 C185 N181 0.6(9) . .
O13 Mn2 N191 C195 -101.9(4) . .
O152 Mn2 N191 C195 20.4(4) . .
O53 Mn2 N191 C195 128.3(4) . .
O1 Mn2 N191 C195 89(8) . .
O13 Mn2 N191 C191 74.8(4) . .
O152 Mn2 N191 C191 -162.9(4) . .
O53 Mn2 N191 C191 -55.0(4) . .
O1 Mn2 N191 C191 -94(8) . .
C195 N191 C191 C192 -2.0(9) . .
Mn2 N191 C191 C192 -178.7(5) . .
N191 C191 C192 C193 1.2(10) . .
C191 C192 C193 C194 0.0(9) . .
C192 C193 C194 C195 -0.4(9) . .
C191 N191 C195 C194 1.5(8) . .
Mn2 N191 C195 C194 178.3(4) . .
C193 C194 C195 N191 -0.4(9) . .
O1 Mn3 N201 C201 -116(2) . .
O52 Mn3 N201 C201 -121.7(5) . .
O102 Mn3 N201 C201 22.1(5) . .
O12 Mn3 N201 C201 132.6(5) . .
Mn1 Mn3 N201 C201 -57.6(6) . .
O1 Mn3 N201 C205 60(3) . .
O52 Mn3 N201 C205 54.5(4) . .
O102 Mn3 N201 C205 -161.6(4) . .
O12 Mn3 N201 C205 -51.2(4) . .
Mn1 Mn3 N201 C205 118.6(4) . .
C205 N201 C201 C202 0.2(9) . .
Mn3 N201 C201 C202 176.3(5) . .
N201 C201 C202 C203 -0.8(10) . .
C201 C202 C203 C204 2.3(10) . .
C202 C203 C204 C205 -3.3(10) . .
C201 N201 C205 C204 -1.2(9) . .
Mn3 N201 C205 C204 -177.6(5) . .
C203 C204 C205 N201 2.7(10) . .
O101 Mn4 N211 C211 90.6(6) . .
O11 Mn4 N211 C211 -32.3(6) . .
O151 Mn4 N211 C211 -144.1(6) . .
N21A Mn4 N211 C211 140.1(19) . .
O101 Mn4 N211 C215 -94.1(6) . .
O11 Mn4 N211 C215 142.9(6) . .
O151 Mn4 N211 C215 31.1(6) . .
N21A Mn4 N211 C215 -44.7(15) . .
C215 N211 C211 C212 0.0 . .
Mn4 N211 C211 C212 175.2(8) . .
C215 N211 C211 C212 -58(2) . 2_665
Mn4 N211 C211 C212 117.4(19) . 2_665
N211 C211 C212 C213 0.0 . .
C212 C211 C212 C213 148.5(17) 2_665 .
N211 C211 C212 C212 -148.5(17) . 2_665
N211 C211 C212 C211 -148(2) . 2_665
C212 C211 C212 C211 0.0(8) 2_665 2_665
C211 C212 C213 C214 0.0 . .
C212 C212 C213 C214 120(2) 2_665 .
C211 C212 C213 C214 156.1(16) 2_665 .
C212 C213 C214 C215 0.0 . .
C213 C214 C215 N211 0.0 . .
C211 N211 C215 C214 0.0 . .
Mn4 N211 C215 C214 -175.4(8) . .
O101 Mn4 N21A C21A 17.7(6) . .
O11 Mn4 N21A C21A -106.2(5) . .
O151 Mn4 N21A C21A 141.2(6) . .
N211 Mn4 N21A C21A -114.1(17) . .
O101 Mn4 N21A C21E -161.6(6) . .
O11 Mn4 N21A C21E 74.6(6) . .
O151 Mn4 N21A C21E -38.0(5) . .
N211 Mn4 N21A C21E 66.6(15) . .
C21E N21A C21A C21B 0.0 . .
Mn4 N21A C21A C21B -179.2(7) . .
N21A C21A C21B C21C 0.0 . .
C21A C21B C21C C21D 0.0 . .
C21B C21C C21D C21E 0.0 . .
C21C C21D C21E N21A 0.0 . .
C21A N21A C21E C21D 0.0 . .
Mn4 N21A C21E C21D 179.2(7) . .
C55S N51S C51S C52S 0.0 . .
N51S C51S C52S C53S 0.0 . .
C51S C52S C53S C54S 0.0 . .
C52S C53S C54S C55S 0.0 . .
C53S C54S C55S N51S 0.0 . .
C51S N51S C55S C54S 0.0 . .
